data_4313647
loop_
_publ_author_name
'Yongxin Li'
'S. Selvaratnam'
'Jagadese J. Vittal'
'Pak-Hing Leung'

_publ_contact_author
;
      Professor Pak-Hing Leung
      Department of Chemistry
      National University of Singapore
      SINGAPORE 117543
;
_publ_contact_author_email chmlph@nus.edu.sg
_publ_contact_author_fax '(65) 6779 1691'
_publ_contact_author_phone '(65) 6874 2682'
_publ_section_title
;
 A Rational Approach to the Design and Synthesis of Chiral
 Organopalladium-Amine Complexes
;
_journal_name_full 'Inorganic Chemistry'
_journal_page_first 3229
_journal_page_last 3236
_journal_paper_doi 10.1021/ic030018l
_journal_volume 42
_journal_year 2003
_chemical_formula_sum 'C17 H26 N2 O2 Pd'
_chemical_formula_weight 396.80
_chemical_name_systematic
;
  ?
;
_space_group_IT_number 19
_symmetry_cell_setting orthorhombic
_symmetry_space_group_name_Hall 'P 2ac 2ab'
_symmetry_space_group_name_H-M 'P 21 21 21'
_atom_sites_solution_hydrogens geom
_atom_sites_solution_primary direct
_atom_sites_solution_secondary difmap
_audit_creation_method SHELXL-97
_cell_angle_alpha 90.00
_cell_angle_beta 90.00
_cell_angle_gamma 90.00
_cell_formula_units_Z 4
_cell_length_a 8.0740(15)
_cell_length_b 8.6042(16)
_cell_length_c 24.7412(45)
_cell_measurement_temperature 293(2)
_cell_volume 1718.8(5)
_computing_cell_refinement 'Bruker SMART'
_computing_data_collection 'Bruker SMART'
_computing_data_reduction 'Bruker SHELXTL'
_computing_molecular_graphics 'Bruker SHELXTL'
_computing_publication_material 'Bruker SHELXTL'
_computing_structure_refinement 'SHELXL-97 (Sheldrick, 1997)'
_computing_structure_solution 'SHELXS-97 (Sheldrick, 1990)'
_diffrn_ambient_temperature 293(2)
_diffrn_measured_fraction_theta_full 0.999
_diffrn_measured_fraction_theta_max 0.999
_diffrn_measurement_device_type 'CCD area detector'
_diffrn_measurement_method 'phi and omega scans'
_diffrn_radiation_monochromator graphite
_diffrn_radiation_source 'fine-focus sealed tube'
_diffrn_radiation_type MoK\a
_diffrn_radiation_wavelength 0.71073
_diffrn_reflns_av_R_equivalents 0.0239
_diffrn_reflns_av_sigmaI/netI 0.0256
_diffrn_reflns_limit_h_max 9
_diffrn_reflns_limit_h_min -9
_diffrn_reflns_limit_k_max 10
_diffrn_reflns_limit_k_min -10
_diffrn_reflns_limit_l_max 30
_diffrn_reflns_limit_l_min -25
_diffrn_reflns_number 9787
_diffrn_reflns_theta_full 26.02
_diffrn_reflns_theta_max 26.02
_diffrn_reflns_theta_min 2.51
_exptl_absorpt_coefficient_mu 1.088
_exptl_absorpt_correction_T_max 0.753
_exptl_absorpt_correction_T_min 1.000
_exptl_absorpt_correction_type 'Sadabs (Sheldrick, 1996)'
_exptl_crystal_colour 'Pale yellow'
_exptl_crystal_density_diffrn 1.533
_exptl_crystal_density_method 'not measured'
_exptl_crystal_description Prism
_exptl_crystal_F_000 816
_exptl_crystal_size_max 0.35
_exptl_crystal_size_mid 0.18
_exptl_crystal_size_min 0.10
_refine_diff_density_max 0.218
_refine_diff_density_min -0.807
_refine_diff_density_rms 0.066
_refine_ls_abs_structure_details 'Flack H D (1983), Acta Cryst. A39, 876-881'
_refine_ls_abs_structure_Flack 0.03(3)
_refine_ls_extinction_method none
_refine_ls_goodness_of_fit_ref 1.015
_refine_ls_hydrogen_treatment mixed
_refine_ls_matrix_type full
_refine_ls_number_parameters 199
_refine_ls_number_reflns 3386
_refine_ls_number_restraints 0
_refine_ls_restrained_S_all 1.015
_refine_ls_R_factor_all 0.0254
_refine_ls_R_factor_gt 0.0232
_refine_ls_shift/su_max 0.001
_refine_ls_shift/su_mean 0.000
_refine_ls_structure_factor_coef Fsqd
_refine_ls_weighting_details 'calc w=1/[\s^2^(Fo^2^)+(0.0350P)^2^+0.0000P] where P=(Fo^2^+2Fc^2^)/3'
_refine_ls_weighting_scheme calc
_refine_ls_wR_factor_gt 0.0542
_refine_ls_wR_factor_ref 0.0548
_reflns_number_gt 3214
_reflns_number_total 3386
_reflns_threshold_expression >2sigma(I)
_cod_data_source_file ic030018l_3.cif
_cod_data_source_block compd(Rc,ScSn)-8
_cod_depositor_comments
;
The following automatic conversions were performed:

'_symmetry_cell_setting' value 'Orthorhombic' changed to
'orthorhombic' according to the built-in table from CIF Core
dictionary named 'cif_core.dic' version 2.4.1 from 2010-06-29.

Automatic conversion script
Id: cif_fix_values 1646 2011-03-28 12:23:43Z adriana 
;
_cod_database_code 4313647

loop_
_symmetry_equiv_pos_as_xyz
'x, y, z'
'-x+1/2, -y, z+1/2'
'-x, y+1/2, -z+1/2'
'x+1/2, -y+1/2, -z'

loop_
_atom_site_label
_atom_site_type_symbol
_atom_site_fract_x
_atom_site_fract_y
_atom_site_fract_z
_atom_site_U_iso_or_equiv
_atom_site_adp_type
_atom_site_occupancy
_atom_site_symmetry_multiplicity
_atom_site_calc_flag
_atom_site_refinement_flags
_atom_site_disorder_assembly
_atom_site_disorder_group
Pd1 Pd 0.02157(2) 0.61588(2) 0.932394(8) 0.03064(7) Uani 1 1 d . . .
N1 N -0.0333(3) 0.3952(3) 0.90422(9) 0.0359(5) Uani 1 1 d . . .
N2 N -0.0382(3) 0.6010(3) 1.01815(9) 0.0348(5) Uani 1 1 d . . .
H2A H -0.1427 0.5629 1.0218 0.052 Uiso 1 1 calc R . .
O1 O 0.0851(3) 0.8340(2) 0.95615(8) 0.0386(5) Uani 1 1 d . . .
O2 O 0.0942(3) 1.0035(2) 1.02281(9) 0.0498(6) Uani 1 1 d . . .
C1 C 0.1090(3) 0.6346(3) 0.85680(11) 0.0351(6) Uani 1 1 d . . .
C2 C 0.1319(5) 0.7673(4) 0.82539(14) 0.0443(8) Uani 1 1 d . . .
C3 C 0.2143(6) 0.7509(4) 0.77630(14) 0.0572(10) Uani 1 1 d . . .
H3A H 0.2358 0.8391 0.7557 0.069 Uiso 1 1 calc R . .
C4 C 0.2649(5) 0.6091(5) 0.75741(13) 0.0599(9) Uani 1 1 d . . .
H4A H 0.3214 0.6040 0.7247 0.072 Uiso 1 1 calc R . .
C5 C 0.2343(5) 0.4737(4) 0.78547(14) 0.0488(9) Uani 1 1 d . . .
C6 C 0.1554(4) 0.4885(3) 0.83559(13) 0.0372(7) Uani 1 1 d . . .
C7 C 0.0711(5) 0.9256(4) 0.84154(14) 0.0561(10) Uani 1 1 d . . .
H7A H 0.0167 0.9191 0.8760 0.084 Uiso 1 1 calc R . .
H7B H -0.0055 0.9631 0.8149 0.084 Uiso 1 1 calc R . .
H7C H 0.1633 0.9956 0.8441 0.084 Uiso 1 1 calc R . .
C8 C 0.2823(6) 0.3174(4) 0.76198(15) 0.0676(11) Uani 1 1 d . . .
H8A H 0.2519 0.2364 0.7868 0.101 Uiso 1 1 calc R . .
H8B H 0.3998 0.3146 0.7560 0.101 Uiso 1 1 calc R . .
H8C H 0.2257 0.3020 0.7283 0.101 Uiso 1 1 calc R . .
C9 C 0.1169(4) 0.3503(3) 0.87062(12) 0.0382(7) Uani 1 1 d . . .
H9A H 0.0875 0.2622 0.8474 0.046 Uiso 1 1 calc R . .
C10 C 0.2647(4) 0.3051(4) 0.90532(14) 0.0533(9) Uani 1 1 d . . .
H10A H 0.3560 0.2771 0.8824 0.080 Uiso 1 1 calc R . .
H10B H 0.2356 0.2183 0.9277 0.080 Uiso 1 1 calc R . .
H10C H 0.2959 0.3915 0.9277 0.080 Uiso 1 1 calc R . .
C11 C -0.0673(5) 0.2771(3) 0.94678(12) 0.0497(9) Uani 1 1 d . . .
H11A H -0.0909 0.1789 0.9301 0.075 Uiso 1 1 calc R . .
H11B H -0.1608 0.3094 0.9679 0.075 Uiso 1 1 calc R . .
H11C H 0.0279 0.2669 0.9697 0.075 Uiso 1 1 calc R . .
C12 C -0.1807(4) 0.4003(4) 0.86846(13) 0.0476(8) Uani 1 1 d . . .
H12A H -0.2048 0.2975 0.8556 0.071 Uiso 1 1 calc R . .
H12B H -0.1588 0.4674 0.8383 0.071 Uiso 1 1 calc R . .
H12C H -0.2740 0.4392 0.8884 0.071 Uiso 1 1 calc R . .
C13 C 0.0764(4) 0.5061(4) 1.05153(13) 0.0473(8) Uani 1 1 d . . .
H13A H 0.1891 0.5147 1.0383 0.057 Uiso 1 1 calc R . .
H13B H 0.0440 0.3975 1.0511 0.057 Uiso 1 1 calc R . .
C14 C 0.0622(5) 0.5727(4) 1.10811(14) 0.0632(11) Uani 1 1 d . . .
H14A H -0.0369 0.5358 1.1262 0.076 Uiso 1 1 calc R . .
H14B H 0.1584 0.5469 1.1298 0.076 Uiso 1 1 calc R . .
C15 C 0.0531(6) 0.7445(4) 1.09698(13) 0.0627(11) Uani 1 1 d . . .
H15A H 0.1632 0.7894 1.0960 0.075 Uiso 1 1 calc R . .
H15B H -0.0109 0.7967 1.1248 0.075 Uiso 1 1 calc R . .
C16 C -0.0318(4) 0.7606(3) 1.04178(12) 0.0397(7) Uani 1 1 d . . .
H16A H -0.1456 0.7963 1.0477 0.048 Uiso 1 1 calc R . .
C17 C 0.0545(3) 0.8758(3) 1.00502(11) 0.0349(6) Uani 1 1 d . . .

loop_
_atom_site_aniso_label
_atom_site_aniso_U_11
_atom_site_aniso_U_22
_atom_site_aniso_U_33
_atom_site_aniso_U_23
_atom_site_aniso_U_13
_atom_site_aniso_U_12
Pd1 0.03784(11) 0.02327(10) 0.03082(10) -0.00078(8) -0.00088(8) 0.00049(8)
N1 0.0455(12) 0.0245(11) 0.0376(12) 0.0011(9) -0.0009(10) -0.0025(13)
N2 0.0318(11) 0.0342(13) 0.0384(12) -0.0001(10) -0.0003(9) -0.0042(12)
O1 0.0494(12) 0.0282(10) 0.0382(11) -0.0032(8) 0.0030(9) -0.0036(9)
O2 0.0698(16) 0.0298(12) 0.0497(14) -0.0100(10) -0.0081(12) -0.0072(11)
C1 0.0440(15) 0.0283(16) 0.0332(14) 0.0014(12) -0.0029(11) 0.0025(13)
C2 0.061(2) 0.0344(17) 0.0374(18) 0.0001(13) -0.0041(16) -0.0026(15)
C3 0.091(3) 0.042(2) 0.038(2) 0.0101(15) 0.0030(19) -0.0061(19)
C4 0.084(3) 0.059(2) 0.0369(17) -0.0024(19) 0.0177(16) -0.002(2)
C5 0.065(2) 0.041(2) 0.0411(19) -0.0009(15) 0.0119(17) 0.0054(16)
C6 0.0456(18) 0.0277(16) 0.0384(17) 0.0016(13) 0.0029(14) 0.0014(13)
C7 0.089(3) 0.0269(17) 0.052(2) 0.0113(14) -0.0074(19) 0.0044(16)
C8 0.093(3) 0.052(2) 0.058(2) -0.0077(19) 0.027(2) 0.011(2)
C9 0.0510(18) 0.0246(17) 0.0388(17) -0.0010(12) 0.0031(13) 0.0014(12)
C10 0.059(2) 0.041(2) 0.060(2) 0.0028(16) -0.0062(18) 0.0114(16)
C11 0.074(2) 0.0288(15) 0.047(2) 0.0017(13) 0.0112(16) -0.0087(15)
C12 0.0503(18) 0.042(2) 0.0508(19) -0.0149(17) -0.0035(14) -0.0050(17)
C13 0.0491(19) 0.049(2) 0.0438(19) 0.0094(15) -0.0050(14) 0.0042(15)
C14 0.078(3) 0.068(3) 0.044(2) 0.0057(17) -0.0092(19) -0.011(2)
C15 0.092(3) 0.063(2) 0.0322(18) 0.0007(15) -0.0034(19) -0.024(2)
C16 0.0361(16) 0.0394(16) 0.0435(16) -0.0082(13) 0.0012(14) 0.0003(14)
C17 0.0324(14) 0.0337(15) 0.0387(15) -0.0048(13) -0.0054(11) 0.0068(14)

loop_
_atom_type_symbol
_atom_type_description
_atom_type_scat_dispersion_real
_atom_type_scat_dispersion_imag
_atom_type_scat_source
C C 0.0033 0.0016 'International Tables Vol C Tables 4.2.6.8 and 6.1.1.4'
H H 0.0000 0.0000 'International Tables Vol C Tables 4.2.6.8 and 6.1.1.4'
N N 0.0061 0.0033 'International Tables Vol C Tables 4.2.6.8 and 6.1.1.4'
O O 0.0106 0.0060 'International Tables Vol C Tables 4.2.6.8 and 6.1.1.4'
Pd Pd -0.9988 1.0072 'International Tables Vol C Tables 4.2.6.8 and 6.1.1.4'

loop_
_geom_angle_atom_site_label_1
_geom_angle_atom_site_label_2
_geom_angle_atom_site_label_3
_geom_angle
_geom_angle_site_symmetry_1
_geom_angle_site_symmetry_3
_geom_angle_publ_flag
C1 Pd1 O1 96.13(10) . . ?
C1 Pd1 N1 80.49(11) . . ?
O1 Pd1 N1 176.48(9) . . ?
C1 Pd1 N2 172.06(10) . . ?
O1 Pd1 N2 80.13(8) . . ?
N1 Pd1 N2 103.09(9) . . ?
C12 N1 C11 107.1(2) . . ?
C12 N1 C9 108.8(2) . . ?
C11 N1 C9 111.1(2) . . ?
C12 N1 Pd1 110.21(19) . . ?
C11 N1 Pd1 115.29(18) . . ?
C9 N1 Pd1 104.26(16) . . ?
C13 N2 C16 105.5(2) . . ?
C13 N2 Pd1 115.83(18) . . ?
C16 N2 Pd1 108.63(17) . . ?
C17 O1 Pd1 118.82(18) . . ?
C2 C1 C6 119.1(3) . . ?
C2 C1 Pd1 129.2(2) . . ?
C6 C1 Pd1 111.6(2) . . ?
C3 C2 C1 117.8(3) . . ?
C3 C2 C7 118.7(3) . . ?
C1 C2 C7 123.5(3) . . ?
C4 C3 C2 122.0(3) . . ?
C3 C4 C5 121.9(3) . . ?
C4 C5 C6 116.8(3) . . ?
C4 C5 C8 120.7(3) . . ?
C6 C5 C8 122.5(3) . . ?
C5 C6 C1 122.0(3) . . ?
C5 C6 C9 122.2(3) . . ?
C1 C6 C9 115.8(3) . . ?
C6 C9 N1 106.2(2) . . ?
C6 C9 C10 111.4(3) . . ?
N1 C9 C10 112.5(2) . . ?
N2 C13 C14 105.0(3) . . ?
C15 C14 C13 101.9(3) . . ?
C14 C15 C16 105.9(3) . . ?
N2 C16 C17 112.5(2) . . ?
N2 C16 C15 106.3(2) . . ?
C17 C16 C15 112.8(3) . . ?
O2 C17 O1 122.6(3) . . ?
O2 C17 C16 119.4(3) . . ?
O1 C17 C16 118.0(3) . . ?

loop_
_geom_bond_atom_site_label_1
_geom_bond_atom_site_label_2
_geom_bond_distance
_geom_bond_site_symmetry_2
_geom_bond_publ_flag
Pd1 C1 2.005(3) . ?
Pd1 O1 2.032(2) . ?
Pd1 N1 2.071(2) . ?
Pd1 N2 2.180(2) . ?
N1 C12 1.484(4) . ?
N1 C11 1.489(4) . ?
N1 C9 1.520(4) . ?
N2 C13 1.485(4) . ?
N2 C16 1.493(4) . ?
O1 C17 1.285(3) . ?
O2 C17 1.226(3) . ?
C1 C2 1.394(4) . ?
C1 C6 1.413(4) . ?
C2 C3 1.392(5) . ?
C2 C7 1.501(4) . ?
C3 C4 1.369(5) . ?
C4 C5 1.379(5) . ?
C5 C6 1.400(5) . ?
C5 C8 1.516(5) . ?
C6 C9 1.504(4) . ?
C9 C10 1.521(4) . ?
C13 C14 1.517(5) . ?
C14 C15 1.505(5) . ?
C15 C16 1.534(5) . ?
C16 C17 1.516(4) . ?
